data_4116985
loop_
_publ_author_name
'Yoshikatsu Ito'
'Sotaro Endo'
'Shigeru Ohba'

_publ_contact_author
; Dr. Shigeru Ohba
  Department of Chemistry
  Faculty of Science and Technology
  Keio University
  Hiyoshi 3-14-1, Kohoku-ku
  Yokohama, 223
  Japan
;
_publ_contact_author_email ohba@chem.keio.ac.jp
_publ_contact_author_fax '(81) 45 563 5967'
_publ_contact_author_phone '(81) 45 563 1141 ext 3912'
_publ_section_title
;
 Novel Photocoupling Reaction in Two-Component Crystals of
 Tetracyanobenzene with Benzyl Cyanide
;
_journal_name_full 'Journal of the American Chemical Society'
_journal_page_first 5974
_journal_page_last 5975
_journal_paper_doi 10.1021/ja964451o
_journal_volume 119
_journal_year 1997
_chemical_compound_source 'Local laboratory'
_chemical_formula_moiety 'C10 H2 N4, 2(C8 H7 N)'
_chemical_formula_sum 'C26 H16 N6'
_chemical_formula_weight 412.45
_chemical_name_systematic
;                                                                          
?                      
;
_space_group_IT_number 2
_symmetry_cell_setting triclinic
_symmetry_space_group_name_Hall '-P 1'
_symmetry_space_group_name_H-M 'P -1'
_atom_type_scat_source 'International Tables (1974)'
_audit_creation_date 96-12-11
_audit_update_record
;
?   
;
_cell_angle_alpha 93.80(1)
_cell_angle_beta 117.61(1)
_cell_angle_gamma 103.05(1)
_cell_formula_units_Z 1
_cell_length_a 7.767(1)
_cell_length_b 10.957(1)
_cell_length_c 7.682(2)
_cell_measurement_reflns_used 25
_cell_measurement_temperature 299
_cell_measurement_theta_max 15.0
_cell_measurement_theta_min 13.6
_cell_volume 553.18(18)
_computing_cell_refinement
; AFC/MSC Diffractometer Control Program 
(Rigaku Corporation, 1993)
;
_computing_data_collection ' AFC/MSC Diffractometer Control Program '
_computing_data_reduction 'local programs'
_computing_molecular_graphics CRYSTAN-GM
_computing_publication_material CRYSTAN-GM
_computing_structure_refinement CRYSTAN-GM
_computing_structure_solution ' CRYSTAN-GM (Edwards, Gilmore, Mackay & Stewart, 1995)'
_diffrn_ambient_temperature 299
_diffrn_measurement_device 'Rigaku AFC-5     '
_diffrn_measurement_method '\q-2\q scans'
_diffrn_radiation_monochromator graphite
_diffrn_radiation_source xray_tube
_diffrn_radiation_type 'Mo K\a'
_diffrn_radiation_wavelength 0.71073
_diffrn_reflns_av_R_equivalents 0.014
_diffrn_reflns_limit_h_max 9
_diffrn_reflns_limit_h_min 0
_diffrn_reflns_limit_k_max 13
_diffrn_reflns_limit_k_min -13
_diffrn_reflns_limit_l_max 9
_diffrn_reflns_limit_l_min -9
_diffrn_reflns_number 2109
_diffrn_reflns_theta_max 25
_diffrn_reflns_theta_min 2.0
_diffrn_standards_decay_% 0
_diffrn_standards_interval_count 100
_diffrn_standards_number 3
_exptl_absorpt_coefficient_mu 0.077
_exptl_absorpt_correction_type none
_exptl_crystal_colour Colourless
_exptl_crystal_density_diffrn 1.238
_exptl_crystal_description prism
_exptl_crystal_F_000 214.0
_exptl_crystal_preparation 'grown from hot benzyl cyanide solution'
_exptl_crystal_size_max 0.6
_exptl_crystal_size_mid 0.35
_exptl_crystal_size_min 0.35
_refine_diff_density_max 0.14
_refine_diff_density_min -0.27
_refine_ls_extinction_method none
_refine_ls_goodness_of_fit_obs 1.03
_refine_ls_hydrogen_treatment refall
_refine_ls_matrix_type full
_refine_ls_number_parameters 177
_refine_ls_number_reflns 1298
_refine_ls_R_factor_obs 0.0533
_refine_ls_shift/esd_max 0.0143
_refine_ls_shift/esd_mean 0.0036
_refine_ls_structure_factor_coef F
_refine_ls_weighting_details 'w=1/[\s ^2^(F) + 0.000225F^2^]'
_refine_ls_weighting_scheme calc
_refine_ls_wR_factor_obs 0.0515
_reflns_number_observed 1298
_reflns_number_total 1950
_reflns_observed_criterion '|F~o~| > 3\s(|F~o~|)              '
_cod_data_source_file ja964451o_1.cif
_cod_data_source_block phcn2
_cod_depositor_comments
;
The following automatic conversions were performed:

'_refine_ls_weighting_scheme' value 'calc w=1/[\s ^2^(F) +
0.000225F^2^]' was changed to 'calc'. New tag
'_refine_ls_weighting_details' was created. The value of the new tag
was set to 'w=1/[\s ^2^(F) + 0.000225F^2^]'.

Automatic conversion script
Id: cif_fix_values 3143 2015-03-26 13:38:13Z robertas 
;
_cod_original_cell_volume 553.2(2)
_cod_original_sg_symbol_H-M 'P -1 '
_cod_database_code 4116985

loop_
_symmetry_equiv_pos_as_xyz
+x,+y,+z
-x,-y,-z

loop_
_atom_site_aniso_label
_atom_site_aniso_U_11
_atom_site_aniso_U_22
_atom_site_aniso_U_33
_atom_site_aniso_U_12
_atom_site_aniso_U_13
_atom_site_aniso_U_23
N1 0.142(1) 0.092(1) 0.059(1) 0.055(1) 0.036(1) 0.018(1)
N2 0.094(1) 0.072(1) 0.087(1) 0.043(1) 0.045(1) 0.032(1)
N3 0.115(1) 0.095(1) 0.062(1) 0.052(1) 0.025(1) 0.007(1)
C4 0.0663(8) 0.0429(7) 0.0533(8) 0.0146(6) 0.0308(7) 0.0042(6)
C5 0.0636(9) 0.0424(7) 0.0476(7) 0.0144(6) 0.0266(6) 0.0107(6)
C6 0.0568(8) 0.0394(7) 0.0563(8) 0.0140(6) 0.0272(6) 0.0117(6)
C7 0.090(1) 0.057(1) 0.061(1) 0.030(1) 0.034(1) 0.010(1)
C8 0.0689(9) 0.0470(7) 0.0613(8) 0.0196(7) 0.0325(7) 0.0126(7)
C9 0.0486(8) 0.0452(7) 0.0530(8) 0.0125(6) 0.0206(6) 0.0101(6)
C10 0.0653(9) 0.0533(8) 0.0600(9) 0.0212(7) 0.0292(7) 0.0136(7)
C11 0.072(1) 0.054(1) 0.084(1) 0.028(1) 0.039(1) 0.018(1)
C12 0.065(1) 0.063(1) 0.073(1) 0.022(1) 0.026(1) 0.028(1)
C13 0.082(1) 0.070(1) 0.051(1) 0.024(1) 0.023(1) 0.015(1)
C14 0.070(1) 0.053(1) 0.060(1) 0.024(1) 0.026(1) 0.007(1)
C15 0.064(1) 0.048(1) 0.057(1) 0.019(1) 0.024(1) 0.011(1)
C16 0.0679(9) 0.0580(9) 0.0604(9) 0.0242(7) 0.0232(8) 0.0130(7)

loop_
_atom_site_label
_atom_site_fract_x
_atom_site_fract_y
_atom_site_fract_z
_atom_site_U_iso_or_equiv
_atom_site_occupancy
_atom_site_thermal_displace_type
N1 0.7663(2) 0.4981(1) 0.5816(2) 0.1059(8) 1.000 Uij
N2 0.7614(2) 0.2301(1) 0.2029(2) 0.0847(7) 1.000 Uij
N3 0.4536(2) 0.1594(1) 0.5539(2) 0.1012(8) 1.000 Uij
C4 0.4976(2) 0.5929(1) 0.1332(2) 0.0639(7) 1.000 Uij
C5 0.5903(2) 0.4983(1) 0.2019(2) 0.0574(6) 1.000 Uij
C6 0.5939(2) 0.4065(1) 0.0722(2) 0.0567(6) 1.000 Uij
C7 0.6884(2) 0.4978(1) 0.4150(2) 0.0778(8) 1.000 Uij
C8 0.6880(2) 0.3080(1) 0.1453(2) 0.0656(7) 1.000 Uij
C9 0.2151(2) 0.1268(1) 0.0358(2) 0.0548(6) 1.000 Uij
C10 0.1543(2) 0.2257(1) 0.0829(2) 0.0651(7) 1.000 Uij
C11 0.0486(2) 0.2895(1) -0.0637(2) 0.0757(8) 1.000 Uij
C12 0.0038(2) 0.2515(1) -0.2580(2) 0.0680(9) 1.000 Uij
C13 0.0656(2) 0.1537(1) -0.3049(2) 0.0742(8) 1.000 Uij
C14 0.1709(2) 0.0903(1) -0.1601(2) 0.0694(7) 1.000 Uij
C15 0.3269(2) 0.0515(1) 0.1899(2) 0.0630(7) 1.000 Uij
C16 0.3983(2) 0.1115(1) 0.3948(2) 0.0682(7) 1.000 Uij
H4 0.492(1) 0.654(1) 0.225(1) 0.050(3) 1.000 Uiso
H10 0.176(2) 0.256(1) 0.211(2) 0.071(4) 1.000 Uiso
H11 0.010(2) 0.359(1) -0.027(2) 0.062(4) 1.000 Uiso
H12 -0.068(2) 0.296(1) -0.345(2) 0.082(5) 1.000 Uiso
H13 0.038(2) 0.126(1) -0.435(2) 0.074(4) 1.000 Uiso
H14 0.221(2) 0.023(1) -0.188(1) 0.056(3) 1.000 Uiso
H15A 0.442(2) 0.036(1) 0.174(1) 0.055(3) 1.000 Uiso
H15B 0.237(2) -0.033(1) 0.159(2) 0.075(4) 1.000 Uiso

loop_
_geom_angle_atom_site_label_1
_geom_angle_atom_site_label_2
_geom_angle_atom_site_label_3
_geom_angle
_geom_angle_site_symmetry_1
_geom_angle_site_symmetry_3
_geom_angle_publ_flag
C5 C4 C6 118.5(2) . 2_665. yes
C4 C5 C6 121.4(2) . . yes
C4 C5 C7 119.0(2) . . yes
C6 C5 C7 119.6(2) . . yes
C4 C6 C5 120.2(2) 2_665. . yes
C4 C6 C8 119.1(2) 2_665. . yes
C5 C6 C8 120.7(2) . . yes
N1 C7 C5 179.4(2) . . yes
N2 C8 C6 179.7(2) . . yes
C10 C9 C14 119.4(2) . . yes
C10 C9 C15 122.7(2) . . yes
C14 C9 C15 117.9(2) . . yes
C9 C10 C11 120.6(2) . . yes
C10 C11 C12 119.4(2) . . yes
C11 C12 C13 120.1(2) . . yes
C12 C13 C14 120.8(2) . . yes
C9 C14 C13 119.7(2) . . yes
C9 C15 C16 113.2(2) . . yes
N3 C16 C15 179.3(2) . . yes
C5 C4 H4 120.3(6) . . ?
C6 C4 H4 121.2(6) 2_665. . ?
C9 C10 H10 125.0(8) . . ?
C11 C10 H10 114.4(8) . . ?
C10 C11 H11 119.1(7) . . ?
C12 C11 H11 121.5(7) . . ?
C11 C12 H12 114.2(8) . . ?
C13 C12 H12 125.7(8) . . ?
C12 C13 H13 121.8(8) . . ?
C14 C13 H13 117.4(8) . . ?
C9 C14 H14 117.8(6) . . ?
C13 C14 H14 122.5(6) . . ?
C9 C15 H15A 110.8(6) . . ?
C9 C15 H15B 108.7(7) . . ?
C16 C15 H15A 110.7(6) . . ?
C16 C15 H15B 109.6(7) . . ?
H15A C15 H15B 103.4(10) . . ?

loop_
_geom_bond_atom_site_label_1
_geom_bond_atom_site_label_2
_geom_bond_distance
_geom_bond_site_symmetry_2
_geom_bond_publ_flag
N1 C7 1.133(2) . yes
N2 C8 1.134(2) . yes
N3 C16 1.131(2) . yes
C4 C5 1.389(2) . yes
C4 C6 1.400(2) 2_665. yes
C5 C6 1.382(2) . yes
C5 C7 1.452(2) . yes
C6 C8 1.439(2) . yes
C9 C10 1.366(2) . yes
C9 C14 1.386(2) . yes
C9 C15 1.529(2) . yes
C10 C11 1.392(3) . yes
C11 C12 1.376(3) . yes
C12 C13 1.360(3) . yes
C13 C14 1.380(2) . yes
C15 C16 1.451(2) . yes
C4 H4 0.967(10) . ?
C10 H10 0.937(12) . ?
C11 H11 0.954(12) . ?
C12 H12 0.899(14) . ?
C13 H13 0.932(13) . ?
C14 H14 0.964(11) . ?
C15 H15A 1.008(11) . ?
C15 H15B 0.963(12) . ?
